data_7206806
loop_
_publ_author_name
'Jacobs, Ayesha'
'Nassimbeni, Luigi R.'
'Silwana, Nothemba'
'B\'athori, Nikoletta B.'
'Weber, Edwin'

_publ_section_title
;
 Inclusion of 1,4-bis(diphenylhydroxymethyl)benzene with amides: structure
 and selectivity
;
_journal_issue 23
_journal_name_full CrystEngComm
_journal_page_first 7014
_journal_paper_doi 10.1039/c1ce05647f
_journal_volume 13
_journal_year 2011
_chemical_formula_sum 'C38 H40 N2 O4'
_chemical_formula_weight 588.72
_chemical_name_systematic
;
1, 4-bis (diphenylhydroxymethyl) benzene dimethylformamide clathrate
;
_space_group_IT_number 2
_symmetry_cell_setting triclinic
_symmetry_space_group_name_Hall '-P 1'
_symmetry_space_group_name_H-M 'P -1'
_atom_sites_solution_hydrogens geom
_atom_sites_solution_primary direct
_atom_sites_solution_secondary difmap
_audit_creation_method SHELXL-97
_cell_angle_alpha 77.960(3)
_cell_angle_beta 76.026(3)
_cell_angle_gamma 66.760(2)
_cell_formula_units_Z 1
_cell_length_a 7.6923(11)
_cell_length_b 9.1752(13)
_cell_length_c 12.7495(18)
_cell_measurement_reflns_used 3939
_cell_measurement_temperature 173(2)
_cell_measurement_theta_max 28.34
_cell_measurement_theta_min 0.28
_cell_volume 795.9(2)
_computing_cell_refinement 'SAINT-Plus (Bruker, 2004)'
_computing_data_collection 'APEX2 (Bruker, 2005)'
_computing_data_reduction 'SAINT-Plus and XPREP (Bruker 2004)'
_computing_structure_refinement 'SHELXL-97 (Sheldrick, 1997)'
_computing_structure_solution 'SHELXS-97 (Sheldrick, 1990)'
_diffrn_ambient_temperature 173(2)
_diffrn_measured_fraction_theta_full 0.989
_diffrn_measured_fraction_theta_max 0.989
_diffrn_measurement_device_type 'Bruker Kappa Duo Apex II diffractometer'
_diffrn_measurement_method '1.2\% \f scans and \w scans'
_diffrn_radiation_monochromator graphite
_diffrn_radiation_source 'fine-focus sealed tube'
_diffrn_radiation_type MoK\a
_diffrn_radiation_wavelength 0.71073
_diffrn_reflns_av_R_equivalents 0.0153
_diffrn_reflns_av_sigmaI/netI 0.0202
_diffrn_reflns_limit_h_max 10
_diffrn_reflns_limit_h_min -10
_diffrn_reflns_limit_k_max 6
_diffrn_reflns_limit_k_min -12
_diffrn_reflns_limit_l_max 13
_diffrn_reflns_limit_l_min -16
_diffrn_reflns_number 8988
_diffrn_reflns_theta_full 28.34
_diffrn_reflns_theta_max 28.34
_diffrn_reflns_theta_min 2.44
_exptl_absorpt_coefficient_mu 0.079
_exptl_absorpt_correction_type none
_exptl_crystal_colour colourless
_exptl_crystal_density_diffrn 1.228
_exptl_crystal_density_meas ?
_exptl_crystal_density_method 'not measured'
_exptl_crystal_description rectangular
_exptl_crystal_F_000 314
_exptl_crystal_size_max 0.161
_exptl_crystal_size_mid 0.100
_exptl_crystal_size_min 0.08
_refine_diff_density_max 0.306
_refine_diff_density_min -0.206
_refine_diff_density_rms 0.036
_refine_ls_extinction_method none
_refine_ls_goodness_of_fit_ref 1.036
_refine_ls_hydrogen_treatment mixed
_refine_ls_matrix_type full
_refine_ls_number_parameters 253
_refine_ls_number_reflns 3939
_refine_ls_number_restraints 10
_refine_ls_restrained_S_all 1.038
_refine_ls_R_factor_all 0.0499
_refine_ls_R_factor_gt 0.0411
_refine_ls_shift/su_max 0.000
_refine_ls_shift/su_mean 0.000
_refine_ls_structure_factor_coef Fsqd
_refine_ls_weighting_details 'calc w=1/[\s^2^(Fo^2^)+(0.0553P)^2^+0.1822P] where P=(Fo^2^+2Fc^2^)/3'
_refine_ls_weighting_scheme calc
_refine_ls_wR_factor_gt 0.1068
_refine_ls_wR_factor_ref 0.1127
_reflns_number_gt 3293
_reflns_number_total 3939
_reflns_threshold_expression >2sigma(I)
_cod_data_source_file c1ce05647f.txt
_cod_data_source_block c:\HDMF
_cod_depositor_comments
;
The following automatic conversions were performed:

'_symmetry_cell_setting' value 'Triclinic' changed to 'triclinic'
according to /home/saulius/struct/CIF-dictionaries/cif_core.dic
dictionary named 'cif_core.dic' version 2.4.1 from 2010-06-29.

Automatic conversion script
Id: cif_fix_values 1715 2011-07-08 13:25:40Z adriana 

The following automatic conversions were performed:

'_exptl_crystal_density_meas' value 'none' was changed to '?' - the
value is perceived as not measured.

Automatic conversion script
Id: cif_fix_values 3008 2015-01-20 13:52:24Z robertas 
;
_cod_original_sg_symbol_H-M P-1
_cod_database_code 7206806

loop_
_symmetry_equiv_pos_as_xyz
'x, y, z'
'-x, -y, -z'

loop_
_atom_site_label
_atom_site_type_symbol
_atom_site_fract_x
_atom_site_fract_y
_atom_site_fract_z
_atom_site_U_iso_or_equiv
_atom_site_adp_type
_atom_site_occupancy
_atom_site_symmetry_multiplicity
_atom_site_calc_flag
_atom_site_refinement_flags
_atom_site_disorder_assembly
_atom_site_disorder_group
O1 O 0.36851(11) 0.81732(9) 0.27125(6) 0.02859(19) Uani 1 1 d D . .
C1 C 0.25613(14) 0.88329(11) 0.18633(8) 0.0211(2) Uani 1 1 d . . .
H1 H 0.3132(17) 0.7475(14) 0.3257(11) 0.064(5) Uiso 1 1 d D . .
C2 C 0.20333(14) 0.75152(12) 0.16021(8) 0.0225(2) Uani 1 1 d . . .
C3 C 0.01538(15) 0.76430(13) 0.16517(9) 0.0272(2) Uani 1 1 d . . .
H3 H -0.0880 0.8601 0.1832 0.033 Uiso 1 1 calc R . .
C4 C -0.02283(18) 0.63776(15) 0.14390(11) 0.0353(3) Uani 1 1 d . . .
H4 H -0.1518 0.6481 0.1472 0.042 Uiso 1 1 calc R . .
C5 C 0.1260(2) 0.49769(15) 0.11813(11) 0.0386(3) Uani 1 1 d . . .
H5 H 0.0999 0.4116 0.1036 0.046 Uiso 1 1 calc R . .
C6 C 0.31380(19) 0.48329(14) 0.11357(11) 0.0366(3) Uani 1 1 d . . .
H6 H 0.4167 0.3869 0.0962 0.044 Uiso 1 1 calc R . .
C7 C 0.35212(16) 0.60912(13) 0.13425(10) 0.0300(2) Uani 1 1 d . . .
H7 H 0.4814 0.5982 0.1307 0.036 Uiso 1 1 calc R . .
C8 C 0.07509(14) 1.02643(12) 0.22104(8) 0.0231(2) Uani 1 1 d . . .
C9 C -0.00223(19) 1.03891(17) 0.33043(10) 0.0397(3) Uani 1 1 d . . .
H9 H 0.0591 0.9598 0.3845 0.048 Uiso 1 1 calc R . .
C10 C -0.1690(2) 1.1665(2) 0.36143(12) 0.0534(4) Uani 1 1 d . . .
H10 H -0.2198 1.1744 0.4366 0.064 Uiso 1 1 calc R . .
C11 C -0.26120(19) 1.28148(17) 0.28445(13) 0.0446(3) Uani 1 1 d . . .
H11 H -0.3752 1.3681 0.3062 0.054 Uiso 1 1 calc R . .
C12 C -0.18655(17) 1.26980(14) 0.17508(11) 0.0355(3) Uani 1 1 d . . .
H12 H -0.2497 1.3482 0.1213 0.043 Uiso 1 1 calc R . .
C13 C -0.01884(15) 1.14308(13) 0.14391(9) 0.0286(2) Uani 1 1 d . . .
H13 H 0.0322 1.1362 0.0687 0.034 Uiso 1 1 calc R . .
C14 C 0.38526(13) 0.94052(11) 0.08835(8) 0.0202(2) Uani 1 1 d . . .
C15 C 0.37846(14) 0.93444(12) -0.01853(8) 0.0234(2) Uani 1 1 d . . .
H15 H 0.2950 0.8897 -0.0321 0.028 Uiso 1 1 calc R . .
C16 C 0.49170(14) 0.99274(12) -0.10611(8) 0.0231(2) Uani 1 1 d . . .
H16 H 0.4850 0.9869 -0.1785 0.028 Uiso 1 1 calc R . .
O1G O 0.2464(19) 0.6053(13) 0.4291(6) 0.047(6) Uani 0.176(3) 1 d PD A 2
N1G N 0.2558(13) 0.3554(4) 0.4626(4) 0.0371(7) Uani 0.824(3) 1 d PD A 1
C1GA C 0.2247(4) 0.2317(2) 0.42361(18) 0.0615(6) Uani 0.824(3) 1 d PD A 1
H1G1 H 0.1685 0.2762 0.3574 0.092 Uiso 0.824(3) 1 calc PR A 1
H1G2 H 0.1368 0.1913 0.4798 0.092 Uiso 0.824(3) 1 calc PR A 1
H1G3 H 0.3477 0.1440 0.4074 0.092 Uiso 0.824(3) 1 calc PR A 1
C2GA C 0.2135(2) 0.50294(16) 0.40646(12) 0.0353(4) Uani 0.824(3) 1 d PD A 1
H2GA H 0.1595 0.5236 0.3428 0.042 Uiso 0.824(3) 1 calc PR A 1
C3GA C 0.3334(3) 0.3180(3) 0.56183(16) 0.0614(6) Uani 0.824(3) 1 d PD A 1
H3G1 H 0.2367 0.3020 0.6243 0.092 Uiso 0.824(3) 1 calc PR A 1
H3G2 H 0.3677 0.4066 0.5703 0.092 Uiso 0.824(3) 1 calc PR A 1
H3G3 H 0.4482 0.2202 0.5581 0.092 Uiso 0.824(3) 1 calc PR A 1
C1GB C 0.2926(12) 0.4864(8) 0.4996(6) 0.047(2) Uani 0.176(3) 1 d PD A 2
H1GB H 0.3450 0.4874 0.5596 0.056 Uiso 0.176(3) 1 calc PR A 2
C2GB C 0.1929(15) 0.3580(14) 0.3894(7) 0.062(3) Uani 0.176(3) 1 d PD A 2
H2G1 H 0.1747 0.4613 0.3437 0.092 Uiso 0.176(3) 1 calc PR A 2
H2G2 H 0.0700 0.3418 0.4115 0.092 Uiso 0.176(3) 1 calc PR A 2
H2G3 H 0.2864 0.2721 0.3480 0.092 Uiso 0.176(3) 1 calc PR A 2
C3GB C 0.3151(16) 0.2078(10) 0.5583(9) 0.063(3) Uani 0.176(3) 1 d PD A 2
H3G4 H 0.4094 0.1217 0.5172 0.095 Uiso 0.176(3) 1 calc PR A 2
H3G5 H 0.1999 0.1818 0.5906 0.095 Uiso 0.176(3) 1 calc PR A 2
H3G6 H 0.3707 0.2194 0.6162 0.095 Uiso 0.176(3) 1 calc PR A 2
N1 N 0.264(6) 0.3565(19) 0.485(2) 0.046(3) Uani 0.176(3) 1 d PD A 2
O2 O 0.2413(5) 0.6143(3) 0.43349(15) 0.0515(13) Uani 0.824(3) 1 d PD A 1

loop_
_atom_site_aniso_label
_atom_site_aniso_U_11
_atom_site_aniso_U_22
_atom_site_aniso_U_33
_atom_site_aniso_U_23
_atom_site_aniso_U_13
_atom_site_aniso_U_12
O1 0.0302(4) 0.0320(4) 0.0261(4) 0.0061(3) -0.0103(3) -0.0157(3)
C1 0.0206(4) 0.0217(4) 0.0212(5) -0.0003(4) -0.0035(4) -0.0092(4)
C2 0.0254(5) 0.0215(5) 0.0205(5) 0.0003(4) -0.0020(4) -0.0112(4)
C3 0.0261(5) 0.0264(5) 0.0299(5) -0.0012(4) -0.0046(4) -0.0117(4)
C4 0.0360(6) 0.0382(6) 0.0401(7) -0.0018(5) -0.0088(5) -0.0227(5)
C5 0.0524(8) 0.0337(6) 0.0385(7) -0.0064(5) -0.0034(6) -0.0268(6)
C6 0.0415(7) 0.0251(5) 0.0400(7) -0.0083(5) 0.0041(5) -0.0131(5)
C7 0.0269(5) 0.0257(5) 0.0349(6) -0.0041(4) 0.0016(4) -0.0108(4)
C8 0.0224(5) 0.0240(5) 0.0251(5) -0.0056(4) 0.0003(4) -0.0120(4)
C9 0.0375(7) 0.0486(7) 0.0267(6) -0.0088(5) -0.0005(5) -0.0101(6)
C10 0.0437(8) 0.0689(10) 0.0363(7) -0.0255(7) 0.0076(6) -0.0080(7)
C11 0.0294(6) 0.0423(7) 0.0564(8) -0.0235(6) 0.0043(6) -0.0053(5)
C12 0.0261(5) 0.0281(5) 0.0481(7) -0.0053(5) -0.0030(5) -0.0073(4)
C13 0.0258(5) 0.0265(5) 0.0298(5) -0.0034(4) 0.0002(4) -0.0088(4)
C14 0.0174(4) 0.0176(4) 0.0231(5) -0.0015(3) -0.0014(3) -0.0054(3)
C15 0.0225(5) 0.0248(5) 0.0258(5) -0.0030(4) -0.0035(4) -0.0123(4)
C16 0.0240(5) 0.0245(5) 0.0219(5) -0.0033(4) -0.0033(4) -0.0102(4)
O1G 0.072(11) 0.056(10) 0.026(7) 0.006(6) -0.029(7) -0.031(8)
N1G 0.0371(11) 0.0378(13) 0.0340(15) 0.0043(12) -0.0030(13) -0.0173(13)
C1GA 0.0791(15) 0.0464(11) 0.0653(13) -0.0032(9) -0.0031(11) -0.0369(11)
C2GA 0.0384(8) 0.0414(8) 0.0272(7) 0.0030(6) -0.0033(6) -0.0208(7)
C3GA 0.0672(13) 0.0693(14) 0.0457(11) 0.0199(10) -0.0231(10) -0.0288(11)
C1GB 0.053(5) 0.058(5) 0.035(4) 0.002(3) -0.007(3) -0.030(4)
C2GB 0.062(6) 0.079(7) 0.056(6) -0.017(5) -0.004(5) -0.038(5)
C3GB 0.070(6) 0.045(5) 0.079(7) 0.017(5) -0.019(5) -0.033(5)
N1 0.044(9) 0.044(7) 0.058(13) -0.022(5) 0.013(9) -0.030(8)
O2 0.074(2) 0.0429(18) 0.0392(18) 0.0010(13) 0.0049(13) -0.0353(16)

loop_
_atom_type_symbol
_atom_type_description
_atom_type_scat_dispersion_real
_atom_type_scat_dispersion_imag
_atom_type_scat_source
C C 0.0033 0.0016 'International Tables Vol C Tables 4.2.6.8 and 6.1.1.4'
H H 0.0000 0.0000 'International Tables Vol C Tables 4.2.6.8 and 6.1.1.4'
N N 0.0061 0.0033 'International Tables Vol C Tables 4.2.6.8 and 6.1.1.4'
O O 0.0106 0.0060 'International Tables Vol C Tables 4.2.6.8 and 6.1.1.4'

loop_
_geom_angle_atom_site_label_1
_geom_angle_atom_site_label_2
_geom_angle_atom_site_label_3
_geom_angle
_geom_angle_site_symmetry_1
_geom_angle_site_symmetry_3
C1 O1 H1 109.0(9) . .
O1 C1 C2 108.61(8) . .
O1 C1 C14 105.67(8) . .
C2 C1 C14 111.35(8) . .
O1 C1 C8 110.48(8) . .
C2 C1 C8 111.11(8) . .
C14 C1 C8 109.49(8) . .
C3 C2 C7 118.43(10) . .
C3 C2 C1 123.59(9) . .
C7 C2 C1 117.93(9) . .
C2 C3 C4 120.64(10) . .
C2 C3 H3 119.7 . .
C4 C3 H3 119.7 . .
C5 C4 C3 120.25(11) . .
C5 C4 H4 119.9 . .
C3 C4 H4 119.9 . .
C4 C5 C6 119.61(11) . .
C4 C5 H5 120.2 . .
C6 C5 H5 120.2 . .
C5 C6 C7 120.23(11) . .
C5 C6 H6 119.9 . .
C7 C6 H6 119.9 . .
C6 C7 C2 120.84(11) . .
C6 C7 H7 119.6 . .
C2 C7 H7 119.6 . .
C9 C8 C13 118.44(10) . .
C9 C8 C1 120.59(10) . .
C13 C8 C1 120.93(9) . .
C8 C9 C10 120.40(12) . .
C8 C9 H9 119.8 . .
C10 C9 H9 119.8 . .
C11 C10 C9 120.76(13) . .
C11 C10 H10 119.6 . .
C9 C10 H10 119.6 . .
C10 C11 C12 119.44(12) . .
C10 C11 H11 120.3 . .
C12 C11 H11 120.3 . .
C11 C12 C13 119.90(12) . .
C11 C12 H12 120.0 . .
C13 C12 H12 120.0 . .
C8 C13 C12 121.05(11) . .
C8 C13 H13 119.5 . .
C12 C13 H13 119.5 . .
C15 C14 C16 118.26(9) . 2_675
C15 C14 C1 122.35(8) . .
C16 C14 C1 119.34(9) 2_675 .
C14 C15 C16 121.26(9) . .
C14 C15 H15 119.4 . .
C16 C15 H15 119.4 . .
C15 C16 C14 120.48(9) . 2_675
C15 C16 H16 119.8 . .
C14 C16 H16 119.8 2_675 .
C2GA N1G C3GA 120.72(16) . .
C2GA N1G C1GA 120.02(17) . .
C3GA N1G C1GA 119.26(17) . .
O2 C2GA N1G 123.58(17) . .
O2 C2GA H2GA 118.2 . .
N1G C2GA H2GA 118.2 . .
O1G C1GB N1 116.1(7) . .
O1G C1GB H1GB 122.0 . .
N1 C1GB H1GB 122.0 . .
N1 C2GB H2G1 109.5 . .
N1 C2GB H2G2 109.5 . .
H2G1 C2GB H2G2 109.5 . .
N1 C2GB H2G3 109.5 . .
H2G1 C2GB H2G3 109.5 . .
H2G2 C2GB H2G3 109.5 . .
N1 C3GB H3G4 109.5 . .
N1 C3GB H3G5 109.5 . .
H3G4 C3GB H3G5 109.5 . .
N1 C3GB H3G6 109.5 . .
H3G4 C3GB H3G6 109.5 . .
H3G5 C3GB H3G6 109.5 . .
C1GB N1 C2GB 119.8(7) . .
C1GB N1 C3GB 122.7(8) . .
C2GB N1 C3GB 117.3(8) . .

loop_
_geom_bond_atom_site_label_1
_geom_bond_atom_site_label_2
_geom_bond_distance
_geom_bond_site_symmetry_2
O1 C1 1.4323(12) .
O1 H1 0.9800(2) .
C1 C2 1.5357(13) .
C1 C14 1.5367(13) .
C1 C8 1.5367(14) .
C2 C3 1.3903(15) .
C2 C7 1.3942(15) .
C3 C4 1.3954(15) .
C3 H3 0.9500 .
C4 C5 1.3798(19) .
C4 H4 0.9500 .
C5 C6 1.3854(19) .
C5 H5 0.9500 .
C6 C7 1.3866(16) .
C6 H6 0.9500 .
C7 H7 0.9500 .
C8 C9 1.3872(16) .
C8 C13 1.3887(15) .
C9 C10 1.3914(19) .
C9 H9 0.9500 .
C10 C11 1.376(2) .
C10 H10 0.9500 .
C11 C12 1.383(2) .
C11 H11 0.9500 .
C12 C13 1.3912(15) .
C12 H12 0.9500 .
C13 H13 0.9500 .
C14 C15 1.3896(14) .
C14 C16 1.3931(13) 2_675
C15 C16 1.3930(14) .
C15 H15 0.9500 .
C16 C14 1.3931(13) 2_675
C16 H16 0.9500 .
O1G C1GB 1.2501(10) .
N1G C2GA 1.3455(10) .
N1G C3GA 1.4481(10) .
N1G C1GA 1.4489(10) .
C1GA H1G1 0.9800 .
C1GA H1G2 0.9800 .
C1GA H1G3 0.9800 .
C2GA O2 1.2506(10) .
C2GA H2GA 0.9500 .
C3GA H3G1 0.9800 .
C3GA H3G2 0.9800 .
C3GA H3G3 0.9800 .
C1GB N1 1.3496(10) .
C1GB H1GB 0.9500 .
C2GB N1 1.4499(10) .
C2GB H2G1 0.9800 .
C2GB H2G2 0.9800 .
C2GB H2G3 0.9800 .
C3GB N1 1.4504(10) .
C3GB H3G4 0.9800 .
C3GB H3G5 0.9800 .
C3GB H3G6 0.9800 .

loop_
_geom_torsion_atom_site_label_1
_geom_torsion_atom_site_label_2
_geom_torsion_atom_site_label_3
_geom_torsion_atom_site_label_4
_geom_torsion
_geom_torsion_site_symmetry_1
_geom_torsion_site_symmetry_4
O1 C1 C2 C3 123.24(10) . .
C14 C1 C2 C3 -120.81(10) . .
C8 C1 C2 C3 1.52(14) . .
O1 C1 C2 C7 -54.19(12) . .
C14 C1 C2 C7 61.76(12) . .
C8 C1 C2 C7 -175.91(9) . .
C7 C2 C3 C4 -0.43(16) . .
C1 C2 C3 C4 -177.85(10) . .
C2 C3 C4 C5 0.32(18) . .
C3 C4 C5 C6 0.06(19) . .
C4 C5 C6 C7 -0.32(19) . .
C5 C6 C7 C2 0.21(19) . .
C3 C2 C7 C6 0.17(17) . .
C1 C2 C7 C6 177.73(10) . .
O1 C1 C8 C9 -25.45(13) . .
C2 C1 C8 C9 95.17(12) . .
C14 C1 C8 C9 -141.42(10) . .
O1 C1 C8 C13 156.89(9) . .
C2 C1 C8 C13 -82.49(11) . .
C14 C1 C8 C13 40.92(12) . .
C13 C8 C9 C10 -0.60(19) . .
C1 C8 C9 C10 -178.32(12) . .
C8 C9 C10 C11 0.7(2) . .
C9 C10 C11 C12 -0.1(2) . .
C10 C11 C12 C13 -0.4(2) . .
C9 C8 C13 C12 0.02(16) . .
C1 C8 C13 C12 177.73(10) . .
C11 C12 C13 C8 0.51(18) . .
O1 C1 C14 C15 146.13(9) . .
C2 C1 C14 C15 28.39(13) . .
C8 C1 C14 C15 -94.87(11) . .
O1 C1 C14 C16 -36.63(12) . 2_675
C2 C1 C14 C16 -154.38(9) . 2_675
C8 C1 C14 C16 82.36(11) . 2_675
C16 C14 C15 C16 0.23(16) 2_675 .
C1 C14 C15 C16 177.49(9) . .
C14 C15 C16 C14 -0.24(17) . 2_675
C3GA N1G C2GA O2 1.7(10) . .
C1GA N1G C2GA O2 -178.0(5) . .
O1G C1GB N1 C2GB 3(4) . .
O1G C1GB N1 C3GB 178(3) . .
